data_7717355
loop_
_publ_author_name
'Payong, Jae Elise L.'
'L&#xe9;onard, Nadia G'
'Anderson-Sanchez, Lauren M'
'Ziller, Joseph W.'
'Yang, Jenny Y.'

_publ_section_title
;
 Synthesis and anion binding properties of (thio)urea functionalized
 Ni(II)-salen complexes.
;
_journal_name_full 'Dalton transactions (Cambridge, England : 2003)'
_journal_paper_doi 10.1039/d4dt02683g
_journal_year 2024
_chemical_formula_moiety '1(C32 H30 N6 Ni O2 S2), C2 H6 O S, 0.6[C2H6SO]'
_chemical_formula_sum 'C35.2 H39.6 N6 Ni O3.6 S3.6'
_chemical_formula_weight 778.45
_space_group_crystal_system triclinic
_space_group_IT_number 2
_space_group_name_Hall '-P 1'
_space_group_name_H-M_alt 'P -1'
_atom_sites_solution_hydrogens geom
_audit_creation_date 2024-08-07
_audit_creation_method
;
Olex2 1.5
(compiled 2023.08.24 svn.re1ec1418 for OlexSys, GUI svn.r6817)
;
_audit_update_record
;
2024-08-24 deposited with the CCDC.	2024-10-25 downloaded from the CCDC.
;
_cell_angle_alpha 79.477(2)
_cell_angle_beta 86.598(2)
_cell_angle_gamma 88.997(2)
_cell_formula_units_Z 4
_cell_length_a 13.4469(4)
_cell_length_b 14.7117(5)
_cell_length_c 18.4767(7)
_cell_measurement_reflns_used 9420
_cell_measurement_temperature 93.15
_cell_measurement_theta_max 72.16
_cell_measurement_theta_min 3.55
_cell_volume 3587.3(2)
_computing_cell_refinement 'SAINT V8.40B (?, 2016)'
_computing_data_reduction 'SAINT V8.40B (?, 2016)'
_computing_molecular_graphics 'Olex2 1.5 (Dolomanov et al., 2009)'
_computing_publication_material 'Olex2 1.5 (Dolomanov et al., 2009)'
_computing_structure_refinement 'XL  (Sheldrick, 2008)'
_diffrn_ambient_temperature 93.15
_diffrn_measured_fraction_theta_full 0.964
_diffrn_measured_fraction_theta_max 0.955
_diffrn_measurement_device_type 'Bruker X8 Prospector APEX II CCD'
_diffrn_measurement_method '\f and \w scans'
_diffrn_radiation_monochromator 'multi-layer optics'
_diffrn_radiation_type CuK\a
_diffrn_radiation_wavelength 1.54178
_diffrn_reflns_av_R_equivalents 0.0871
_diffrn_reflns_av_unetI/netI 0.0547
_diffrn_reflns_Laue_measured_fraction_full 0.964
_diffrn_reflns_Laue_measured_fraction_max 0.955
_diffrn_reflns_limit_h_max 16
_diffrn_reflns_limit_h_min -16
_diffrn_reflns_limit_k_max 17
_diffrn_reflns_limit_k_min -18
_diffrn_reflns_limit_l_max 22
_diffrn_reflns_limit_l_min -22
_diffrn_reflns_number 94171
_diffrn_reflns_point_group_measured_fraction_full 0.964
_diffrn_reflns_point_group_measured_fraction_max 0.955
_diffrn_reflns_theta_full 67.679
_diffrn_reflns_theta_max 72.674
_diffrn_reflns_theta_min 2.436
_diffrn_source_current 0.65
_diffrn_source_power 0.029094000000000002
_diffrn_source_voltage 44.76
_diffrn_standards_number 0
_exptl_absorpt_coefficient_mu 3.119
_exptl_absorpt_correction_T_max 0.7536
_exptl_absorpt_correction_T_min 0.5254
_exptl_absorpt_correction_type multi-scan
_exptl_absorpt_process_details
;
SADABS-2014/5 (Bruker,2014/5) was used for absorption correction.
wR2(int) was 0.1153 before and 0.0796 after correction.
The Ratio of minimum to maximum transmission is 0.6972.
The \l/2 correction factor is Not present.
;
_exptl_crystal_colour orange
_exptl_crystal_colour_primary orange
_exptl_crystal_density_diffrn 1.441
_exptl_crystal_density_meas ?
_exptl_crystal_density_method not_measured
_exptl_crystal_description trapezoidal
_exptl_crystal_F_000 1629
_exptl_crystal_recrystallization_method 'Re-crystallisation from solvent: DMSO/methyl tert-butyl ether'
_exptl_crystal_size_max 0.431
_exptl_crystal_size_mid 0.323
_exptl_crystal_size_min 0.088
_refine_diff_density_max 1.148
_refine_diff_density_min -2.005
_refine_diff_density_rms 0.102
_refine_ls_extinction_method none
_refine_ls_goodness_of_fit_ref 1.024
_refine_ls_hydrogen_treatment constr
_refine_ls_matrix_type full
_refine_ls_number_parameters 855
_refine_ls_number_reflns 13642
_refine_ls_number_restraints 122
_refine_ls_restrained_S_all 1.020
_refine_ls_R_factor_all 0.0905
_refine_ls_R_factor_gt 0.0742
_refine_ls_shift/su_max 0.001
_refine_ls_shift/su_mean 0.000
_refine_ls_structure_factor_coef Fsqd
_refine_ls_weighting_details 'w=1/[\s^2^(Fo^2^)+(0.0810P)^2^+14.9981P] where P=(Fo^2^+2Fc^2^)/3'
_refine_ls_weighting_scheme calc
_refine_ls_wR_factor_gt 0.1888
_refine_ls_wR_factor_ref 0.2016
_reflns_Friedel_coverage 0.000
_reflns_number_gt 10805
_reflns_number_total 13642
_reflns_threshold_expression 'I > 2\s(I)'
_cod_data_source_file d4dt02683g2.cif
_cod_data_source_block jyy315
_cod_depositor_comments
;
The following automatic conversions were performed:

data item '_exptl_crystal_density_meas' value 'not_measured' was
changed to '?' -- the value is perceived as not measured.

Automatic conversion script
Id: cif_fix_values 8170 2020-07-09 18:12:32Z antanas 
;
_cod_original_formula_sum 'C35.20 H39.60 N6 Ni O3.60 S3.60'
_cod_database_code 7717355
_shelx_shelxl_version_number 2014/7
_shelx_space_group_comment
;
The symmetry employed for this shelxl refinement is uniquely defined
by the following loop, which should always be used as a source of
symmetry information in preference to the above space-group names.
They are only intended as comments.
;
_shelx_estimated_absorpt_t_max 0.771
_shelx_estimated_absorpt_t_min 0.347
_olex2_refinement_description
;
1. Fixed Uiso
 At 1.2 times of:
  All C(H) groups, All C(H,H) groups, All N(H) groups
 At 1.5 times of:
  All C(H,H,H) groups
2. Restrained distances
 N4A-C19 \\sim N4B-C19
 with sigma of 0.02
 N4A-C20A \\sim N4B-C20B
 with sigma of 0.02
 C20A-C21A \\sim C20B-C21B
 with sigma of 0.02
 C20A-C25A \\sim C20B-C25B
 with sigma of 0.02
 C22A-C21A \\sim C22B-C21B
 with sigma of 0.02
 C22A-C23A \\sim C22B-C23B
 with sigma of 0.02
 C25A-C24A \\sim C25B-C24B
 with sigma of 0.02
 C24A-C23A \\sim C24B-C23B
 with sigma of 0.02
 N4A-C21A \\sim N4B-C21B
 with sigma of 0.04
 N4A-C25A \\sim N4B-C25B
 with sigma of 0.04
 C19-C20A \\sim C19-C20B
 with sigma of 0.04
 C20A-C22A \\sim C20B-C22B
 with sigma of 0.04
 C20A-C24A \\sim C20B-C24B
 with sigma of 0.04
 C22A-C24A \\sim C22B-C24B
 with sigma of 0.04
 C21A-C25A \\sim C21B-C25B
 with sigma of 0.04
 C21A-C23A \\sim C21B-C23B
 with sigma of 0.04
 C25A-C23A \\sim C25B-C23B
 with sigma of 0.04
 N12B-C62A \\sim N12B-C62B
 with sigma of 0.02
 C62A-C63A \\sim C62B-C63B
 with sigma of 0.02
 C62A-C67B \\sim C62B-C67A
 with sigma of 0.02
 C63A-C64A \\sim C63B-C64B
 with sigma of 0.02
 C64A-C65B \\sim C64B-C65A
 with sigma of 0.02
 C65B-C66B \\sim C65A-C66A
 with sigma of 0.02
 C67B-C66B \\sim C67A-C66A
 with sigma of 0.02
 N12B-C63A \\sim N12B-C63B
 with sigma of 0.04
 N12B-C67B \\sim N12B-C67A
 with sigma of 0.04
 C62A-C64A \\sim C62B-C64B
 with sigma of 0.04
 C62A-C66B \\sim C62B-C66A
 with sigma of 0.04
 C63A-C65B \\sim C63B-C65A
 with sigma of 0.04
 C63A-C67B \\sim C63B-C67A
 with sigma of 0.04
 C64A-C66B \\sim C64B-C66A
 with sigma of 0.04
 C65B-C67B \\sim C65A-C67A
 with sigma of 0.04
 N12B-C61 \\sim N12A-C61
 with sigma of 0.02
 N12B-C62A \\sim N12A-C62A
 with sigma of 0.02
 N12B-C62B \\sim N12A-C62B
 with sigma of 0.02
3. Uiso/Uaniso restraints and constraints
N12A \\sim C62A \\sim C63A \\sim C64A \\sim C65A \\sim C66A \\sim C67A: within
2A with sigma of 0.04 and sigma for terminal atoms of 0.08 within 2A
Uanis(N12A) \\sim Ueq, Uanis(C62A) \\sim Ueq, Uanis(C67A) \\sim Ueq,
Uanis(C66A) \\sim Ueq, Uanis(C65A) \\sim Ueq, Uanis(C64A) \\sim Ueq,
Uanis(C63A) \\sim Ueq: with sigma of 0.1 and sigma for terminal atoms of 0.2
Uanis(C23B) = Uanis(C22B) = Uanis(C24B) = Uanis(C21B) = Uanis(C25B) =
Uanis(N4B) = Uanis(C20B)
Uanis(N4A) = Uanis(C24A) = Uanis(C20A) = Uanis(C25A) = Uanis(C22A) =
Uanis(C23A) = Uanis(C21A)
Uanis(N12B) = Uanis(C62B) = Uanis(C63B) = Uanis(C64B) = Uanis(C65B) =
Uanis(C66B) = Uanis(C67B)
Uanis(C34) = Uanis(S3) = Uanis(O3) = Uanis(C35)
4. Others
 Fixed Sof: N12B(0.35) H12D(0.35) N4A(0.5) H4A(0.5) C62A(0.65) C63A(0.65)
 H63A(0.65) C64A(0.65) H64A(0.65) C65B(0.35) H65B(0.35) C20A(0.5) C67B(0.35)
 H67B(0.35) C22A(0.5) H22A(0.5) C66B(0.35) H66B(0.35) C21A(0.5) H21A(0.5)
 C25A(0.5) H25A(0.5) C24A(0.5) H24A(0.5) C23A(0.5) H23A(0.5) C23B(0.5)
 H23B(0.5) C24B(0.5) H24B(0.5) C25B(0.5) H25B(0.5) C20B(0.5) C21B(0.5)
 H21B(0.5) C22B(0.5) H22B(0.5) N4B(0.5) H4B(0.5) C64B(0.35) H64B(0.35)
 C63B(0.35) H63B(0.35) C62B(0.35) C65A(0.65) H65A(0.65) C66A(0.65) H66A(0.65)
 C67A(0.65) H67A(0.65) N12A(0.65) H12E(0.65)
5.a Secondary CH2 refined with riding coordinates:
 C10(H10A,H10B), C44(H44A,H44B), C9(H9A,H9B), C20(H20A,H20B)
5.b Aromatic/amide H refined with riding coordinates:
 N3(H3), N5(H5), N11(H11), N9(H9), N6(H6), N12B(H12D), N10(H10), C4(H4),
 C5(H5A), C3(H3A), C51(H51), C49(H49), C14(H14), C40(H40), C38(H38), N4A(H4A),
 C16(H16), C50(H50), C39(H39), C15(H15), C63A(H63A), C59(H59), C56(H56),
 C60(H60), C29(H29), C58(H58), C57(H57), C33(H33), C32(H32), C64A(H64A),
 C65B(H65B), C30(H30), C31(H31), C67B(H67B), C22A(H22A), C66B(H66B), C21A(H21A),
  C25A(H25A), C24A(H24A), C23A(H23A), C23B(H23B), C24B(H24B), C25B(H25B),
 C21B(H21B), C22B(H22B), N4B(H4B), C64B(H64B), C63B(H63B), C65A(H65A),
 C66A(H66A), C67A(H67A), N12A(H12E)
5.c Idealised Me refined as rotating group:
 C8(H8A,H8B,H8C), C12(H12A,H12B,H12C), C43(H43A,H43B,H43C), C47(H47A,H47B,
 H47C), C68(H68A,H68B,H68C), C69(H69A,H69B,H69C), C34(H34A,H34B,H34C), C35(H35A,
 H35B,H35C)
;
_smtbx_masks_special_details
;
A solvent mask was calculated and 102 electrons were 
found in a volume of 357\%A^3^ in 1 void per unit cell. 
This is consistent with the presence of 
0.6[C2H6SO] per Asymmetric Unit 
which account for 101 electrons 
per unit cell.
;
_smtbx_masks_void_probe_radius 1.2
_smtbx_masks_void_truncation_radius 1.2
_olex2_submission_special_instructions 'No special instructions were received'

loop_
_space_group_symop_operation_xyz
'x, y, z'
'-x, -y, -z'

loop_
_atom_site_label
_atom_site_type_symbol
_atom_site_fract_x
_atom_site_fract_y
_atom_site_fract_z
_atom_site_U_iso_or_equiv
_atom_site_adp_type
_atom_site_occupancy
_atom_site_site_symmetry_order
_atom_site_calc_flag
_atom_site_refinement_flags_posn
_atom_site_refinement_flags_adp
_atom_site_refinement_flags_occupancy
_atom_site_disorder_assembly
_atom_site_disorder_group
Ni1 Ni 0.75885(5) 0.63921(5) 0.52411(4) 0.02208(17) Uani 1 1 d . . . . .
Ni2 Ni 0.74232(5) 0.85663(5) 0.42160(4) 0.02429(18) Uani 1 1 d . . . . .
S6 S 0.66408(9) 1.02251(8) 0.18158(7) 0.0351(3) Uani 1 1 d . . . . .
S5 S 0.29174(8) 0.76369(9) 0.31255(7) 0.0370(3) Uani 1 1 d . . . . .
S1 S 1.08214(10) 0.88886(8) 0.66243(7) 0.0389(3) Uani 1 1 d . . . . .
S2 S 0.49669(9) 0.77271(9) 0.82308(7) 0.0416(3) Uani 1 1 d . . . . .
S3 S 0.87461(11) 0.52467(9) 0.76417(8) 0.0469(3) Uani 1 1 d . . . . .
S4 S 0.76368(10) 0.58510(9) 0.19743(8) 0.0428(3) Uani 1 1 d . . . . .
O1 O 0.8654(2) 0.66042(19) 0.57672(15) 0.0230(6) Uani 1 1 d . . . . .
O2 O 0.6821(2) 0.66482(19) 0.60371(16) 0.0243(6) Uani 1 1 d . . . . .
O4 O 0.7687(2) 0.8312(2) 0.32948(17) 0.0283(6) Uani 1 1 d . . . . .
O5 O 0.6136(2) 0.8525(2) 0.39767(16) 0.0281(6) Uani 1 1 d . . . . .
O6 O 0.6201(2) 0.9258(2) 0.19269(18) 0.0357(7) Uani 1 1 d . . . . .
O3 O 0.8369(3) 0.6214(2) 0.7677(2) 0.0469(3) Uani 1 1 d . . . . .
N2 N 0.6496(3) 0.6237(2) 0.47067(19) 0.0248(7) Uani 1 1 d . . . . .
N3 N 0.9791(3) 0.7342(2) 0.6601(2) 0.0274(8) Uani 1 1 d . . . . .
H3 H 0.9302 0.6981 0.6813 0.033 Uiso 1 1 calc R U . . .
N1 N 0.8397(3) 0.6056(2) 0.44815(19) 0.0247(7) Uani 1 1 d . . . . .
N8 N 0.7091(3) 0.8799(2) 0.5157(2) 0.0270(8) Uani 1 1 d . . . . .
N5 N 0.6149(3) 0.6817(3) 0.7361(2) 0.0274(8) Uani 1 1 d . . . . .
H5 H 0.6766 0.6651 0.7261 0.033 Uiso 1 1 calc R U . . .
N7 N 0.8761(3) 0.8699(2) 0.4373(2) 0.0276(8) Uani 1 1 d . . . . .
N11 N 0.4539(3) 0.8585(3) 0.3279(2) 0.0316(8) Uani 1 1 d . . . . .
H11 H 0.5113 0.8796 0.3068 0.038 Uiso 1 1 calc R U . . .
N9 N 0.7557(3) 0.7614(3) 0.2113(2) 0.0319(8) Uani 1 1 d . . . . .
H9 H 0.7198 0.8125 0.2076 0.038 Uiso 1 1 calc R U . . .
N6 N 0.6886(3) 0.7217(3) 0.8307(2) 0.0350(9) Uani 1 1 d . . . . .
H6 H 0.7389 0.6935 0.8113 0.042 Uiso 1 1 calc R U . . .
N12B N 0.424(2) 0.854(3) 0.2106(6) 0.059(3) Uani 0.35 1 d D . P A 2
H12D H 0.4840 0.8793 0.2047 0.070 Uiso 0.35 1 calc R U P A 2
C1 C 0.9598(3) 0.6689(3) 0.5524(2) 0.0231(8) Uani 1 1 d . . . . .
C2 C 1.0248(3) 0.7098(3) 0.5963(2) 0.0249(9) Uani 1 1 d . . . . .
C13 C 0.5201(3) 0.6323(3) 0.5640(2) 0.0249(9) Uani 1 1 d . . . . .
C18 C 0.5850(3) 0.6521(3) 0.6164(2) 0.0255(9) Uani 1 1 d . . . . .
C7 C 0.9362(3) 0.5999(3) 0.4404(2) 0.0250(9) Uani 1 1 d . . . . .
N10 N 0.6207(3) 0.7122(3) 0.1647(3) 0.0424(10) Uani 1 1 d . . . . .
H10 H 0.5972 0.7678 0.1673 0.051 Uiso 1 1 calc R U . . .
C6 C 1.0003(3) 0.6396(3) 0.4883(2) 0.0241(8) Uani 1 1 d . . . . .
C17 C 0.5447(3) 0.6599(3) 0.6874(2) 0.0269(9) Uani 1 1 d . . . . .
C41 C 0.9481(3) 0.8157(3) 0.3304(3) 0.0274(9) Uani 1 1 d . . . . .
C37 C 0.8511(3) 0.7652(3) 0.2375(2) 0.0283(9) Uani 1 1 d . . . . .
C53 C 0.5322(3) 0.8620(3) 0.4392(2) 0.0256(9) Uani 1 1 d . . . . .
C48 C 0.5301(3) 0.8730(3) 0.5132(2) 0.0272(9) Uani 1 1 d . . . . .
C36 C 0.8545(3) 0.8045(3) 0.3021(2) 0.0261(9) Uani 1 1 d . . . . .
C4 C 1.1648(3) 0.6880(3) 0.5133(3) 0.0298(10) Uani 1 1 d . . . . .
H4 H 1.2338 0.6954 0.4994 0.036 Uiso 1 1 calc R U . . .
C11 C 0.5541(3) 0.6283(3) 0.4892(2) 0.0248(9) Uani 1 1 d . . . . .
C52 C 0.4416(3) 0.8619(3) 0.4036(2) 0.0268(9) Uani 1 1 d . . . . .
C5 C 1.1031(3) 0.6502(3) 0.4699(2) 0.0280(9) Uani 1 1 d . . . . .
H5A H 1.1305 0.6309 0.4266 0.034 Uiso 1 1 calc R U . . .
C3 C 1.1259(3) 0.7153(3) 0.5778(3) 0.0296(9) Uani 1 1 d . . . . .
H3A H 1.1692 0.7378 0.6092 0.036 Uiso 1 1 calc R U . . .
C42 C 0.9552(3) 0.8580(3) 0.3955(2) 0.0259(9) Uani 1 1 d . . . . .
C46 C 0.6216(3) 0.8792(3) 0.5506(2) 0.0278(9) Uani 1 1 d . . . . .
C51 C 0.3504(3) 0.8699(3) 0.4421(3) 0.0309(10) Uani 1 1 d . . . . .
H51 H 0.2900 0.8697 0.4180 0.037 Uiso 1 1 calc R U . . .
C10 C 0.6806(3) 0.6167(3) 0.3935(2) 0.0290(9) Uani 1 1 d . . . . .
H10A H 0.6860 0.6790 0.3625 0.035 Uiso 1 1 calc R U . . .
H10B H 0.6313 0.5808 0.3728 0.035 Uiso 1 1 calc R U . . .
C8 C 0.9843(3) 0.5531(3) 0.3815(3) 0.0320(10) Uani 1 1 d . . . . .
H8A H 0.9877 0.5964 0.3344 0.048 Uiso 1 1 calc R U . . .
H8B H 0.9450 0.4992 0.3769 0.048 Uiso 1 1 calc R U . . .
H8C H 1.0518 0.5330 0.3946 0.048 Uiso 1 1 calc R U . . .
C49 C 0.4352(3) 0.8806(3) 0.5505(3) 0.0331(10) Uani 1 1 d . . . . .
H49 H 0.4322 0.8873 0.6008 0.040 Uiso 1 1 calc R U . . .
C14 C 0.4177(3) 0.6171(3) 0.5867(3) 0.0322(10) Uani 1 1 d . . . . .
H14 H 0.3731 0.6038 0.5520 0.039 Uiso 1 1 calc R U . . .
C40 C 1.0340(3) 0.7865(3) 0.2929(3) 0.0319(10) Uani 1 1 d . . . . .
H40 H 1.0974 0.7929 0.3115 0.038 Uiso 1 1 calc R U . . .
C12 C 0.4788(3) 0.6299(3) 0.4311(3) 0.0317(10) Uani 1 1 d . . . . .
H12A H 0.4667 0.5665 0.4243 0.047 Uiso 1 1 calc R U . . .
H12B H 0.5048 0.6667 0.3844 0.047 Uiso 1 1 calc R U . . .
H12C H 0.4163 0.6573 0.4471 0.047 Uiso 1 1 calc R U . . .
C38 C 0.9368(3) 0.7387(3) 0.2021(3) 0.0333(10) Uani 1 1 d . . . . .
H38 H 0.9332 0.7134 0.1585 0.040 Uiso 1 1 calc R U . . .
N4A N 0.9534(12) 0.7954(10) 0.7616(6) 0.0608(15) Uani 0.5 1 d D . P B 1
H4A H 0.9174 0.7454 0.7766 0.073 Uiso 0.5 1 calc R U P B 1
C44 C 0.8851(3) 0.9164(3) 0.5006(3) 0.0304(10) Uani 1 1 d . . . . .
H44A H 0.8832 0.9843 0.4842 0.037 Uiso 1 1 calc R U . . .
H44B H 0.9492 0.8995 0.5234 0.037 Uiso 1 1 calc R U . . .
C16 C 0.4453(3) 0.6429(4) 0.7076(3) 0.0365(11) Uani 1 1 d . . . . .
H16 H 0.4202 0.6461 0.7563 0.044 Uiso 1 1 calc R U . . .
C27 C 0.6021(3) 0.7240(3) 0.7956(2) 0.0320(10) Uani 1 1 d . . . . .
C50 C 0.3485(3) 0.8783(3) 0.5158(3) 0.0362(11) Uani 1 1 d . . . . .
H50 H 0.2864 0.8825 0.5424 0.043 Uiso 1 1 calc R U . . .
C9 C 0.7801(3) 0.5686(3) 0.3954(3) 0.0309(10) Uani 1 1 d . . . . .
H9A H 0.7713 0.5011 0.4114 0.037 Uiso 1 1 calc R U . . .
H9B H 0.8145 0.5800 0.3457 0.037 Uiso 1 1 calc R U . . .
C39 C 1.0285(3) 0.7491(3) 0.2304(3) 0.0339(10) Uani 1 1 d . . . . .
H39 H 1.0877 0.7303 0.2064 0.041 Uiso 1 1 calc R U . . .
C43 C 1.0547(3) 0.8915(3) 0.4131(3) 0.0328(10) Uani 1 1 d . . . . .
H43A H 1.0736 0.8572 0.4609 0.049 Uiso 1 1 calc R U . . .
H43B H 1.0501 0.9576 0.4150 0.049 Uiso 1 1 calc R U . . .
H43C H 1.1051 0.8816 0.3747 0.049 Uiso 1 1 calc R U . . .
C15 C 0.3820(3) 0.6211(4) 0.6565(3) 0.0388(11) Uani 1 1 d . . . . .
H15 H 0.3137 0.6090 0.6704 0.047 Uiso 1 1 calc R U . . .
C47 C 0.6144(4) 0.8871(3) 0.6307(3) 0.0364(11) Uani 1 1 d . . . . .
H47A H 0.6106 0.9525 0.6351 0.055 Uiso 1 1 calc R U . . .
H47B H 0.6734 0.8587 0.6545 0.055 Uiso 1 1 calc R U . . .
H47C H 0.5545 0.8553 0.6548 0.055 Uiso 1 1 calc R U . . .
C61 C 0.3918(3) 0.8279(3) 0.2819(3) 0.0328(10) Uani 1 1 d D . . . .
C19 C 0.9996(4) 0.8056(3) 0.6938(3) 0.0335(10) Uani 1 1 d D . . . .
C55 C 0.5588(4) 0.6511(4) 0.1324(3) 0.0410(12) Uani 1 1 d . . . . .
C28 C 0.7089(4) 0.7582(4) 0.8943(3) 0.0403(12) Uani 1 1 d . . . . .
C54 C 0.7128(4) 0.6891(4) 0.1912(3) 0.0369(11) Uani 1 1 d . . . . .
C62A C 0.3852(9) 0.8415(14) 0.1437(4) 0.036(2) Uani 0.65 1 d D U P A 1
C68 C 0.6638(5) 1.0501(4) 0.2708(3) 0.0464(13) Uani 1 1 d . . . . .
H68A H 0.5954 1.0625 0.2878 0.070 Uiso 1 1 calc R U . . .
H68B H 0.7047 1.1050 0.2692 0.070 Uiso 1 1 calc R U . . .
H68C H 0.6913 0.9980 0.3048 0.070 Uiso 1 1 calc R U . . .
C63A C 0.4327(8) 0.8901(7) 0.0795(5) 0.038(2) Uani 0.65 1 d D U P A 1
H63A H 0.4880 0.9281 0.0830 0.046 Uiso 0.65 1 calc R U P A 1
C59 C 0.4583(5) 0.5203(4) 0.1437(3) 0.0508(14) Uani 1 1 d . . . . .
H59 H 0.4314 0.4654 0.1730 0.061 Uiso 1 1 calc R U . . .
C56 C 0.5393(4) 0.6764(4) 0.0600(3) 0.0457(13) Uani 1 1 d . . . . .
H56 H 0.5684 0.7306 0.0312 0.055 Uiso 1 1 calc R U . . .
C60 C 0.5185(4) 0.5753(4) 0.1762(3) 0.0496(14) Uani 1 1 d . . . . .
H60 H 0.5309 0.5604 0.2271 0.060 Uiso 1 1 calc R U . . .
C69 C 0.7948(4) 1.0083(4) 0.1674(4) 0.0551(16) Uani 1 1 d . . . . .
H69A H 0.8195 0.9632 0.2084 0.083 Uiso 1 1 calc R U . . .
H69B H 0.8278 1.0677 0.1651 0.083 Uiso 1 1 calc R U . . .
H69C H 0.8093 0.9860 0.1211 0.083 Uiso 1 1 calc R U . . .
C34 C 0.7793(4) 0.4725(4) 0.7250(3) 0.0469(3) Uani 1 1 d . . . . .
H34A H 0.7164 0.4766 0.7538 0.070 Uiso 1 1 calc R U . . .
H34B H 0.7963 0.4073 0.7252 0.070 Uiso 1 1 calc R U . . .
H34C H 0.7724 0.5044 0.6741 0.070 Uiso 1 1 calc R U . . .
C29 C 0.7639(4) 0.7032(5) 0.9465(3) 0.0512(14) Uani 1 1 d . . . . .
H29 H 0.7831 0.6427 0.9399 0.061 Uiso 1 1 calc R U . . .
C58 C 0.4365(5) 0.5420(4) 0.0714(3) 0.0517(14) Uani 1 1 d . . . . .
H58 H 0.3948 0.5032 0.0507 0.062 Uiso 1 1 calc R U . . .
C57 C 0.4764(4) 0.6223(4) 0.0284(3) 0.0516(14) Uani 1 1 d . . . . .
H57 H 0.4610 0.6398 -0.0218 0.062 Uiso 1 1 calc R U . . .
C33 C 0.6803(5) 0.8471(4) 0.9034(3) 0.0543(15) Uani 1 1 d . . . . .
H33 H 0.6422 0.8854 0.8681 0.065 Uiso 1 1 calc R U . . .
C32 C 0.7095(5) 0.8786(5) 0.9666(4) 0.0614(18) Uani 1 1 d . . . . .
H32 H 0.6910 0.9391 0.9736 0.074 Uiso 1 1 calc R U . . .
C64A C 0.4006(9) 0.8839(9) 0.0109(6) 0.046(3) Uani 0.65 1 d D U P A 1
H64A H 0.4318 0.9202 -0.0320 0.055 Uiso 0.65 1 calc R U P A 1
C65B C 0.313(3) 0.837(4) 0.0071(12) 0.059(3) Uani 0.35 1 d D . P A 2
H65B H 0.2915 0.8245 -0.0382 0.070 Uiso 0.35 1 calc R U P A 2
C30 C 0.7911(5) 0.7355(5) 1.0081(3) 0.0642(18) Uani 1 1 d . . . . .
H30 H 0.8286 0.6971 1.0438 0.077 Uiso 1 1 calc R U . . .
C31 C 0.7637(6) 0.8239(6) 1.0177(4) 0.068(2) Uani 1 1 d . . . . .
H31 H 0.7827 0.8463 1.0599 0.081 Uiso 1 1 calc R U . . .
C20A C 0.9583(12) 0.8590(9) 0.8112(6) 0.0608(15) Uani 0.5 1 d D . P B 1
C67B C 0.2793(13) 0.8365(16) 0.1366(9) 0.059(3) Uani 0.35 1 d D . P A 2
H67B H 0.2336 0.8338 0.1781 0.070 Uiso 0.35 1 calc R U P A 2
C35 C 0.8617(4) 0.4632(4) 0.8559(3) 0.0469(3) Uani 1 1 d . . . . .
H35A H 0.8989 0.4948 0.8880 0.070 Uiso 1 1 calc R U . . .
H35B H 0.8880 0.4003 0.8580 0.070 Uiso 1 1 calc R U . . .
H35C H 0.7911 0.4605 0.8727 0.070 Uiso 1 1 calc R U . . .
C22A C 0.9817(11) 0.8829(9) 0.9346(7) 0.0608(15) Uani 0.5 1 d D . P B 1
H22A H 0.9970 0.8608 0.9843 0.073 Uiso 0.5 1 calc R U P B 1
C66B C 0.2454(14) 0.8273(16) 0.0685(8) 0.059(3) Uani 0.35 1 d D . P A 2
H66B H 0.1772 0.8149 0.0638 0.070 Uiso 0.35 1 calc R U P A 2
C21A C 0.9797(10) 0.8229(9) 0.8847(6) 0.0608(15) Uani 0.5 1 d D . P B 1
H21A H 0.9925 0.7587 0.8998 0.073 Uiso 0.5 1 calc R U P B 1
C25A C 0.9428(11) 0.9509(8) 0.7885(7) 0.0608(15) Uani 0.5 1 d D . P B 1
H25A H 0.9318 0.9761 0.7385 0.073 Uiso 0.5 1 calc R U P B 1
C24A C 0.9438(11) 1.0080(8) 0.8429(6) 0.0608(15) Uani 0.5 1 d D . P B 1
H24A H 0.9312 1.0723 0.8280 0.073 Uiso 0.5 1 calc R U P B 1
C23A C 0.9604(12) 0.9789(9) 0.9096(7) 0.0608(15) Uani 0.5 1 d D . P B 1
H23A H 0.9586 1.0206 0.9433 0.073 Uiso 0.5 1 calc R U P B 1
C23B C 0.8883(10) 1.0239(7) 0.8734(7) 0.0547(13) Uani 0.5 1 d D . P B 2
H23B H 0.8786 1.0731 0.9000 0.066 Uiso 0.5 1 calc R U P B 2
C24B C 0.8463(10) 1.0276(7) 0.8121(6) 0.0547(13) Uani 0.5 1 d D . P B 2
H24B H 0.8064 1.0801 0.7947 0.066 Uiso 0.5 1 calc R U P B 2
C25B C 0.8570(10) 0.9562(7) 0.7691(7) 0.0547(13) Uani 0.5 1 d D . P B 2
H25B H 0.8224 0.9592 0.7253 0.066 Uiso 0.5 1 calc R U P B 2
C20B C 0.9177(10) 0.8845(8) 0.7926(7) 0.0547(13) Uani 0.5 1 d D . P B 2
C21B C 0.9651(10) 0.8775(8) 0.8598(6) 0.0547(13) Uani 0.5 1 d D . P B 2
H21B H 1.0073 0.8262 0.8759 0.066 Uiso 0.5 1 calc R U P B 2
C22B C 0.9498(10) 0.9459(8) 0.9019(7) 0.0547(13) Uani 0.5 1 d D . P B 2
H22B H 0.9788 0.9416 0.9481 0.066 Uiso 0.5 1 calc R U P B 2
N4B N 0.9349(11) 0.8073(9) 0.7551(7) 0.0547(13) Uani 0.5 1 d D . P B 2
H4B H 0.9012 0.7566 0.7726 0.066 Uiso 0.5 1 calc R U P B 2
C64B C 0.417(2) 0.865(2) 0.0114(11) 0.059(3) Uani 0.35 1 d D . P A 2
H64B H 0.4605 0.8805 -0.0311 0.070 Uiso 0.35 1 calc R U P A 2
C63B C 0.4453(18) 0.868(2) 0.0812(11) 0.059(3) Uani 0.35 1 d D . P A 2
H63B H 0.5124 0.8829 0.0872 0.070 Uiso 0.35 1 calc R U P A 2
C62B C 0.380(3) 0.850(4) 0.1433(8) 0.059(3) Uani 0.35 1 d D . P A 2
C65A C 0.3254(13) 0.8269(18) 0.0038(7) 0.055(4) Uani 0.65 1 d D U P A 1
H65A H 0.3042 0.8230 -0.0436 0.066 Uiso 0.65 1 calc R U P A 1
C66A C 0.2791(6) 0.7739(7) 0.0666(5) 0.047(2) Uani 0.65 1 d D U P A 1
H66A H 0.2257 0.7344 0.0618 0.056 Uiso 0.65 1 calc R U P A 1
C67A C 0.3106(6) 0.7784(7) 0.1364(4) 0.046(2) Uani 0.65 1 d D U P A 1
H67A H 0.2818 0.7392 0.1787 0.055 Uiso 0.65 1 calc R U P A 1
N12A N 0.4233(8) 0.8561(14) 0.2105(3) 0.0330(17) Uani 0.65 1 d D U P A 1
H12E H 0.4776 0.8898 0.2045 0.040 Uiso 0.65 1 calc R U P A 1
C20 C 0.7996(3) 0.8866(3) 0.5558(3) 0.0305(9) Uani 1 1 d . . . . .
H20A H 0.8149 0.8258 0.5862 0.037 Uiso 1 1 calc R U . . .
H20B H 0.7889 0.9320 0.5890 0.037 Uiso 1 1 calc R U . . .

loop_
_atom_site_aniso_label
_atom_site_aniso_U_11
_atom_site_aniso_U_22
_atom_site_aniso_U_33
_atom_site_aniso_U_23
_atom_site_aniso_U_13
_atom_site_aniso_U_12
Ni1 0.0173(3) 0.0218(4) 0.0282(4) -0.0066(3) -0.0024(3) -0.0035(3)
Ni2 0.0171(3) 0.0253(4) 0.0309(4) -0.0059(3) -0.0022(3) 0.0005(3)
S6 0.0297(6) 0.0386(6) 0.0371(6) -0.0077(5) 0.0004(5) -0.0016(5)
S5 0.0183(5) 0.0484(7) 0.0427(7) -0.0032(5) -0.0023(4) -0.0073(5)
S1 0.0440(7) 0.0299(6) 0.0432(7) -0.0067(5) -0.0030(5) -0.0133(5)
S2 0.0348(6) 0.0469(7) 0.0428(7) -0.0105(5) 0.0053(5) 0.0087(5)
S3 0.0520(7) 0.0372(6) 0.0525(7) -0.0130(5) 0.0005(6) 0.0087(5)
S4 0.0461(7) 0.0357(7) 0.0491(8) -0.0117(5) -0.0107(6) 0.0011(6)
O1 0.0160(13) 0.0235(15) 0.0305(15) -0.0082(11) 0.0010(11) -0.0028(11)
O2 0.0169(13) 0.0225(14) 0.0347(16) -0.0075(11) -0.0031(11) -0.0049(11)
O4 0.0155(13) 0.0361(17) 0.0340(17) -0.0089(13) -0.0008(12) 0.0012(12)
O5 0.0162(13) 0.0364(17) 0.0307(16) -0.0050(12) 0.0022(12) 0.0025(12)
O6 0.0222(15) 0.0427(19) 0.0435(19) -0.0111(15) -0.0004(13) -0.0048(14)
O3 0.0520(7) 0.0372(6) 0.0525(7) -0.0130(5) 0.0005(6) 0.0087(5)
N2 0.0256(17) 0.0194(17) 0.0298(19) -0.0044(13) -0.0049(14) -0.0036(14)
N3 0.0211(17) 0.0287(19) 0.033(2) -0.0062(15) -0.0023(14) -0.0062(15)
N1 0.0237(17) 0.0202(17) 0.0314(19) -0.0071(14) -0.0039(14) -0.0042(14)
N8 0.0276(18) 0.0219(18) 0.032(2) -0.0044(14) -0.0031(15) 0.0000(15)
N5 0.0189(16) 0.032(2) 0.031(2) -0.0064(15) 0.0000(14) 0.0015(15)
N7 0.0263(18) 0.0196(17) 0.037(2) -0.0054(14) -0.0048(15) 0.0007(15)
N11 0.0155(16) 0.041(2) 0.036(2) -0.0019(16) 0.0029(15) -0.0053(15)
N9 0.0227(18) 0.039(2) 0.036(2) -0.0121(16) -0.0035(15) 0.0007(16)
N6 0.030(2) 0.045(2) 0.033(2) -0.0148(17) -0.0014(16) -0.0003(18)
N12B 0.046(5) 0.085(9) 0.044(5) -0.005(5) -0.010(4) -0.025(6)
C1 0.0186(19) 0.019(2) 0.032(2) -0.0048(16) -0.0027(16) -0.0005(16)
C2 0.0172(19) 0.025(2) 0.034(2) -0.0063(17) -0.0054(16) -0.0017(16)
C13 0.0163(19) 0.020(2) 0.039(2) -0.0060(17) -0.0069(17) -0.0013(16)
C18 0.0201(19) 0.018(2) 0.037(2) -0.0016(16) -0.0007(17) -0.0001(16)
C7 0.027(2) 0.021(2) 0.027(2) -0.0048(16) -0.0005(17) -0.0035(17)
N10 0.035(2) 0.039(2) 0.057(3) -0.016(2) -0.013(2) -0.0005(19)
C6 0.0162(18) 0.024(2) 0.032(2) -0.0032(16) -0.0035(16) -0.0012(16)
C17 0.021(2) 0.028(2) 0.031(2) -0.0014(17) -0.0033(17) -0.0035(17)
C41 0.0163(19) 0.023(2) 0.042(3) -0.0046(17) -0.0020(17) 0.0001(16)
C37 0.0181(19) 0.032(2) 0.036(2) -0.0083(18) -0.0035(17) -0.0016(17)
C53 0.0186(19) 0.019(2) 0.037(2) -0.0026(16) 0.0034(17) -0.0002(16)
C48 0.027(2) 0.021(2) 0.033(2) -0.0060(16) 0.0055(18) 0.0003(17)
C36 0.0174(19) 0.026(2) 0.035(2) -0.0059(17) -0.0015(17) 0.0007(17)
C4 0.0133(18) 0.031(2) 0.045(3) -0.0050(19) -0.0022(17) -0.0011(17)
C11 0.023(2) 0.0143(19) 0.038(2) -0.0040(16) -0.0100(17) -0.0026(16)
C52 0.0160(19) 0.023(2) 0.040(2) -0.0001(17) 0.0001(17) -0.0017(16)
C5 0.020(2) 0.028(2) 0.035(2) -0.0050(17) 0.0024(17) 0.0009(17)
C3 0.0180(19) 0.025(2) 0.045(3) -0.0032(18) -0.0045(18) -0.0008(17)
C42 0.021(2) 0.019(2) 0.038(2) -0.0051(17) -0.0068(17) 0.0027(16)
C46 0.030(2) 0.017(2) 0.036(2) -0.0044(16) -0.0012(18) 0.0006(17)
C51 0.020(2) 0.021(2) 0.049(3) -0.0034(18) 0.0024(19) -0.0014(17)
C10 0.027(2) 0.030(2) 0.032(2) -0.0074(18) -0.0057(18) -0.0038(18)
C8 0.033(2) 0.030(2) 0.033(2) -0.0076(18) 0.0034(19) -0.0011(19)
C49 0.032(2) 0.027(2) 0.041(3) -0.0096(19) 0.009(2) -0.0032(19)
C14 0.0161(19) 0.032(2) 0.049(3) -0.007(2) -0.0079(18) -0.0011(18)
C40 0.0152(19) 0.032(2) 0.047(3) -0.0038(19) 0.0002(18) 0.0002(17)
C12 0.028(2) 0.025(2) 0.044(3) -0.0085(18) -0.0148(19) 0.0012(18)
C38 0.030(2) 0.034(3) 0.037(3) -0.0092(19) 0.0017(19) 0.000(2)
N4A 0.081(4) 0.049(3) 0.055(3) -0.024(2) 0.021(3) -0.030(3)
C44 0.030(2) 0.025(2) 0.039(3) -0.0117(18) -0.0078(19) -0.0010(19)
C16 0.022(2) 0.046(3) 0.040(3) -0.004(2) 0.0028(19) -0.002(2)
C27 0.033(2) 0.033(2) 0.029(2) -0.0031(18) 0.0008(18) -0.002(2)
C50 0.026(2) 0.029(2) 0.053(3) -0.010(2) 0.014(2) -0.0008(19)
C9 0.030(2) 0.029(2) 0.037(2) -0.0125(18) -0.0061(19) -0.0077(19)
C39 0.018(2) 0.040(3) 0.043(3) -0.007(2) 0.0048(18) 0.0028(19)
C43 0.023(2) 0.028(2) 0.049(3) -0.0090(19) -0.0045(19) -0.0038(18)
C15 0.019(2) 0.049(3) 0.048(3) -0.007(2) 0.002(2) -0.006(2)
C47 0.048(3) 0.029(2) 0.032(2) -0.0065(18) 0.001(2) 0.001(2)
C61 0.018(2) 0.041(3) 0.038(3) -0.003(2) -0.0026(18) 0.0021(19)
C19 0.038(2) 0.027(2) 0.037(3) -0.0077(18) -0.003(2) -0.005(2)
C55 0.030(2) 0.044(3) 0.051(3) -0.012(2) -0.001(2) -0.008(2)
C28 0.039(3) 0.050(3) 0.035(3) -0.018(2) 0.005(2) -0.008(2)
C54 0.032(2) 0.041(3) 0.038(3) -0.008(2) 0.001(2) -0.002(2)
C62A 0.021(4) 0.055(6) 0.030(4) -0.004(4) 0.002(3) -0.006(4)
C68 0.059(3) 0.037(3) 0.046(3) -0.011(2) -0.013(3) 0.004(3)
C63A 0.045(5) 0.029(5) 0.037(4) 0.000(3) -0.004(4) 0.001(4)
C59 0.065(4) 0.031(3) 0.055(4) -0.004(2) -0.006(3) -0.001(3)
C56 0.039(3) 0.050(3) 0.049(3) -0.012(2) -0.003(2) -0.007(2)
C60 0.047(3) 0.050(3) 0.049(3) 0.000(3) -0.006(3) -0.008(3)
C69 0.034(3) 0.040(3) 0.092(5) -0.019(3) 0.011(3) -0.009(2)
C34 0.0520(7) 0.0372(6) 0.0525(7) -0.0130(5) 0.0005(6) 0.0087(5)
C29 0.051(3) 0.067(4) 0.037(3) -0.011(3) -0.007(2) -0.014(3)
C58 0.051(3) 0.049(3) 0.058(4) -0.015(3) -0.003(3) -0.010(3)
C57 0.049(3) 0.057(4) 0.048(3) -0.008(3) -0.004(3) -0.007(3)
C33 0.060(4) 0.057(4) 0.050(3) -0.023(3) 0.007(3) -0.006(3)
C32 0.070(4) 0.061(4) 0.060(4) -0.033(3) 0.020(3) -0.023(3)
C64A 0.057(7) 0.041(6) 0.037(5) -0.002(4) -0.008(4) 0.000(5)
C65B 0.046(5) 0.085(9) 0.044(5) -0.005(5) -0.010(4) -0.025(6)
C30 0.074(4) 0.081(5) 0.039(3) -0.010(3) -0.008(3) -0.027(4)
C31 0.074(5) 0.090(5) 0.044(4) -0.023(3) 0.006(3) -0.042(4)
C20A 0.081(4) 0.049(3) 0.055(3) -0.024(2) 0.021(3) -0.030(3)
C67B 0.046(5) 0.085(9) 0.044(5) -0.005(5) -0.010(4) -0.025(6)
C35 0.0520(7) 0.0372(6) 0.0525(7) -0.0130(5) 0.0005(6) 0.0087(5)
C22A 0.081(4) 0.049(3) 0.055(3) -0.024(2) 0.021(3) -0.030(3)
C66B 0.046(5) 0.085(9) 0.044(5) -0.005(5) -0.010(4) -0.025(6)
C21A 0.081(4) 0.049(3) 0.055(3) -0.024(2) 0.021(3) -0.030(3)
C25A 0.081(4) 0.049(3) 0.055(3) -0.024(2) 0.021(3) -0.030(3)
C24A 0.081(4) 0.049(3) 0.055(3) -0.024(2) 0.021(3) -0.030(3)
C23A 0.081(4) 0.049(3) 0.055(3) -0.024(2) 0.021(3) -0.030(3)
C23B 0.070(3) 0.036(2) 0.062(3) -0.024(2) 0.022(2) -0.022(2)
C24B 0.070(3) 0.036(2) 0.062(3) -0.024(2) 0.022(2) -0.022(2)
C25B 0.070(3) 0.036(2) 0.062(3) -0.024(2) 0.022(2) -0.022(2)
C20B 0.070(3) 0.036(2) 0.062(3) -0.024(2) 0.022(2) -0.022(2)
C21B 0.070(3) 0.036(2) 0.062(3) -0.024(2) 0.022(2) -0.022(2)
C22B 0.070(3) 0.036(2) 0.062(3) -0.024(2) 0.022(2) -0.022(2)
N4B 0.070(3) 0.036(2) 0.062(3) -0.024(2) 0.022(2) -0.022(2)
C64B 0.046(5) 0.085(9) 0.044(5) -0.005(5) -0.010(4) -0.025(6)
C63B 0.046(5) 0.085(9) 0.044(5) -0.005(5) -0.010(4) -0.025(6)
C62B 0.046(5) 0.085(9) 0.044(5) -0.005(5) -0.010(4) -0.025(6)
C65A 0.074(9) 0.056(8) 0.035(5) -0.010(4) -0.006(5) -0.011(7)
C66A 0.034(4) 0.062(6) 0.047(5) -0.014(4) -0.005(4) -0.008(4)
C67A 0.037(4) 0.066(6) 0.037(4) -0.017(4) 0.003(3) -0.019(4)
N12A 0.013(3) 0.055(5) 0.031(4) -0.008(3) 0.003(3) -0.010(3)
C20 0.028(2) 0.027(2) 0.037(2) -0.0053(18) -0.0083(19) 0.0014(18)

loop_
_atom_type_symbol
_atom_type_description
_atom_type_scat_dispersion_real
_atom_type_scat_dispersion_imag
_atom_type_scat_source
C C 0.0181 0.0091 'International Tables Vol C Tables 4.2.6.8 and 6.1.1.4'
H H 0.0000 0.0000 'International Tables Vol C Tables 4.2.6.8 and 6.1.1.4'
N N 0.0311 0.0180 'International Tables Vol C Tables 4.2.6.8 and 6.1.1.4'
Ni Ni -3.0029 0.5091 'International Tables Vol C Tables 4.2.6.8 and 6.1.1.4'
O O 0.0492 0.0322 'International Tables Vol C Tables 4.2.6.8 and 6.1.1.4'
S S 0.3331 0.5567 'International Tables Vol C Tables 4.2.6.8 and 6.1.1.4'

loop_
_geom_angle_atom_site_label_1
_geom_angle_atom_site_label_2
_geom_angle_atom_site_label_3
_geom_angle
_geom_angle_site_symmetry_1
_geom_angle_site_symmetry_3
_geom_angle_publ_flag
O1 Ni1 N2 177.26(14) . . ?
O1 Ni1 N1 93.20(14) . . ?
O2 Ni1 O1 85.11(12) . . ?
O2 Ni1 N2 93.78(14) . . ?
O2 Ni1 N1 175.81(15) . . ?
N1 Ni1 N2 88.07(15) . . ?
O4 Ni2 N8 177.14(15) . . ?
O4 Ni2 N7 93.30(15) . . ?
O5 Ni2 O4 83.30(13) . . ?
O5 Ni2 N8 94.09(15) . . ?
O5 Ni2 N7 174.14(15) . . ?
N7 Ni2 N8 89.39(16) . . ?
O6 S6 C68 105.3(2) . . ?
O6 S6 C69 106.0(2) . . ?
C68 S6 C69 97.7(3) . . ?
O3 S3 C34 105.1(2) . . ?
O3 S3 C35 105.3(2) . . ?
C34 S3 C35 99.7(3) . . ?
C1 O1 Ni1 127.0(3) . . ?
C18 O2 Ni1 126.7(3) . . ?
C36 O4 Ni2 126.9(3) . . ?
C53 O5 Ni2 127.9(3) . . ?
C11 N2 Ni1 129.7(3) . . ?
C11 N2 C10 118.6(4) . . ?
C10 N2 Ni1 111.3(3) . . ?
C2 N3 H3 115.4 . . ?
C19 N3 H3 115.4 . . ?
C19 N3 C2 129.1(4) . . ?
C7 N1 Ni1 130.2(3) . . ?
C7 N1 C9 118.0(4) . . ?
C9 N1 Ni1 111.2(3) . . ?
C46 N8 Ni2 129.1(3) . . ?
C46 N8 C20 119.5(4) . . ?
C20 N8 Ni2 110.7(3) . . ?
C17 N5 H5 114.8 . . ?
C27 N5 H5 114.8 . . ?
C27 N5 C17 130.5(4) . . ?
C42 N7 Ni2 129.8(3) . . ?
C42 N7 C44 119.5(4) . . ?
C44 N7 Ni2 109.6(3) . . ?
C52 N11 H11 114.6 . . ?
C61 N11 H11 114.6 . . ?
C61 N11 C52 130.9(4) . . ?
C37 N9 H9 116.2 . . ?
C54 N9 H9 116.2 . . ?
C54 N9 C37 127.6(4) . . ?
C27 N6 H6 115.4 . . ?
C27 N6 C28 129.1(4) . . ?
C28 N6 H6 115.4 . . ?
C61 N12B H12D 114.0 . . ?
C61 N12B C62B 131.9(18) . . ?
C62B N12B H12D 114.0 . . ?
O1 C1 C2 116.4(4) . . ?
O1 C1 C6 124.9(4) . . ?
C6 C1 C2 118.7(4) . . ?
N3 C2 C1 114.9(3) . . ?
C3 C2 N3 124.7(4) . . ?
C3 C2 C1 120.2(4) . . ?
C18 C13 C11 122.2(4) . . ?
C18 C13 C14 118.1(4) . . ?
C14 C13 C11 119.7(4) . . ?
O2 C18 C13 124.5(4) . . ?
O2 C18 C17 116.8(4) . . ?
C13 C18 C17 118.6(4) . . ?
N1 C7 C6 121.0(4) . . ?
N1 C7 C8 120.3(4) . . ?
C6 C7 C8 118.7(4) . . ?
C55 N10 H10 117.6 . . ?
C54 N10 H10 117.6 . . ?
C54 N10 C55 124.8(4) . . ?
C1 C6 C7 120.7(4) . . ?
C5 C6 C1 119.0(4) . . ?
C5 C6 C7 120.3(4) . . ?
C18 C17 N5 114.9(4) . . ?
C16 C17 N5 123.6(4) . . ?
C16 C17 C18 121.4(4) . . ?
C36 C41 C42 120.7(4) . . ?
C40 C41 C36 118.0(4) . . ?
C40 C41 C42 121.3(4) . . ?
N9 C37 C36 114.9(4) . . ?
C38 C37 N9 123.7(4) . . ?
C38 C37 C36 121.3(4) . . ?
O5 C53 C48 125.2(4) . . ?
O5 C53 C52 115.2(4) . . ?
C48 C53 C52 119.7(4) . . ?
C53 C48 C46 121.5(4) . . ?
C53 C48 C49 117.8(4) . . ?
C49 C48 C46 120.7(4) . . ?
O4 C36 C41 124.8(4) . . ?
O4 C36 C37 116.2(4) . . ?
C41 C36 C37 118.9(4) . . ?
C5 C4 H4 120.1 . . ?
C5 C4 C3 119.9(4) . . ?
C3 C4 H4 120.1 . . ?
N2 C11 C13 120.7(4) . . ?
N2 C11 C12 119.6(4) . . ?
C13 C11 C12 119.6(4) . . ?
N11 C52 C53 114.3(4) . . ?
C51 C52 N11 125.0(4) . . ?
C51 C52 C53 120.6(4) . . ?
C6 C5 H5A 119.2 . . ?
C4 C5 C6 121.6(4) . . ?
C4 C5 H5A 119.2 . . ?
C2 C3 C4 120.5(4) . . ?
C2 C3 H3A 119.8 . . ?
C4 C3 H3A 119.8 . . ?
N7 C42 C41 120.9(4) . . ?
N7 C42 C43 119.6(4) . . ?
C41 C42 C43 119.5(4) . . ?
N8 C46 C48 121.5(4) . . ?
N8 C46 C47 119.6(4) . . ?
C48 C46 C47 118.9(4) . . ?
C52 C51 H51 120.2 . . ?
C50 C51 C52 119.6(4) . . ?
C50 C51 H51 120.2 . . ?
N2 C10 H10A 110.4 . . ?
N2 C10 H10B 110.4 . . ?
N2 C10 C9 106.8(4) . . ?
H10A C10 H10B 108.6 . . ?
C9 C10 H10A 110.4 . . ?
C9 C10 H10B 110.4 . . ?
C7 C8 H8A 109.5 . . ?
C7 C8 H8B 109.5 . . ?
C7 C8 H8C 109.5 . . ?
H8A C8 H8B 109.5 . . ?
H8A C8 H8C 109.5 . . ?
H8B C8 H8C 109.5 . . ?
C48 C49 H49 119.2 . . ?
C50 C49 C48 121.7(4) . . ?
C50 C49 H49 119.2 . . ?
C13 C14 H14 119.1 . . ?
C15 C14 C13 121.8(4) . . ?
C15 C14 H14 119.1 . . ?
C41 C40 H40 119.1 . . ?
C39 C40 C41 121.8(4) . . ?
C39 C40 H40 119.1 . . ?
C11 C12 H12A 109.5 . . ?
C11 C12 H12B 109.5 . . ?
C11 C12 H12C 109.5 . . ?
H12A C12 H12B 109.5 . . ?
H12A C12 H12C 109.5 . . ?
H12B C12 H12C 109.5 . . ?
C37 C38 H38 120.2 . . ?
C37 C38 C39 119.6(4) . . ?
C39 C38 H38 120.2 . . ?
C19 N4A H4A 117.3 . . ?
C19 N4A C20A 125.3(11) . . ?
C20A N4A H4A 117.3 . . ?
N7 C44 H44A 110.0 . . ?
N7 C44 H44B 110.0 . . ?
N7 C44 C20 108.4(4) . . ?
H44A C44 H44B 108.4 . . ?
C20 C44 H44A 110.0 . . ?
C20 C44 H44B 110.0 . . ?
C17 C16 H16 120.1 . . ?
C17 C16 C15 119.8(4) . . ?
C15 C16 H16 120.1 . . ?
N5 C27 S2 125.9(4) . . ?
N5 C27 N6 110.3(4) . . ?
N6 C27 S2 123.8(4) . . ?
C51 C50 H50 119.7 . . ?
C49 C50 C51 120.6(4) . . ?
C49 C50 H50 119.7 . . ?
N1 C9 C10 107.8(4) . . ?
N1 C9 H9A 110.1 . . ?
N1 C9 H9B 110.1 . . ?
C10 C9 H9A 110.1 . . ?
C10 C9 H9B 110.1 . . ?
H9A C9 H9B 108.5 . . ?
C40 C39 C38 120.4(4) . . ?
C40 C39 H39 119.8 . . ?
C38 C39 H39 119.8 . . ?
C42 C43 H43A 109.5 . . ?
C42 C43 H43B 109.5 . . ?
C42 C43 H43C 109.5 . . ?
H43A C43 H43B 109.5 . . ?
H43A C43 H43C 109.5 . . ?
H43B C43 H43C 109.5 . . ?
C14 C15 C16 120.2(4) . . ?
C14 C15 H15 119.9 . . ?
C16 C15 H15 119.9 . . ?
C46 C47 H47A 109.5 . . ?
C46 C47 H47B 109.5 . . ?
C46 C47 H47C 109.5 . . ?
H47A C47 H47B 109.5 . . ?
H47A C47 H47C 109.5 . . ?
H47B C47 H47C 109.5 . . ?
N11 C61 S5 122.8(4) . . ?
N12B C61 S5 126.2(9) . . ?
N12B C61 N11 111.0(9) . . ?
N12A C61 S5 126.3(5) . . ?
N12A C61 N11 110.9(5) . . ?
N3 C19 S1 125.7(4) . . ?
N3 C19 N4B 111.3(6) . . ?
N4A C19 S1 122.7(7) . . ?
N4A C19 N3 111.2(7) . . ?
N4B C19 S1 122.7(6) . . ?
C56 C55 N10 118.0(5) . . ?
C60 C55 N10 119.2(5) . . ?
C60 C55 C56 122.7(5) . . ?
C29 C28 N6 117.0(5) . . ?
C29 C28 C33 120.1(5) . . ?
C33 C28 N6 122.8(5) . . ?
N9 C54 S4 124.6(4) . . ?
N9 C54 N10 111.4(4) . . ?
N10 C54 S4 124.0(4) . . ?
C63A C62A C67A 118.0(7) . . ?
C63A C62A N12A 115.4(9) . . ?
C67A C62A N12A 126.4(9) . . ?
S6 C68 H68A 109.5 . . ?
S6 C68 H68B 109.5 . . ?
S6 C68 H68C 109.5 . . ?
H68A C68 H68B 109.5 . . ?
H68A C68 H68C 109.5 . . ?
H68B C68 H68C 109.5 . . ?
C62A C63A H63A 119.5 . . ?
C64A C63A C62A 121.0(8) . . ?
C64A C63A H63A 119.5 . . ?
C60 C59 H59 118.8 . . ?
C58 C59 H59 118.8 . . ?
C58 C59 C60 122.4(5) . . ?
C55 C56 H56 120.2 . . ?
C55 C56 C57 119.6(5) . . ?
C57 C56 H56 120.2 . . ?
C55 C60 C59 117.4(5) . . ?
C55 C60 H60 121.3 . . ?
C59 C60 H60 121.3 . . ?
S6 C69 H69A 109.5 . . ?
S6 C69 H69B 109.5 . . ?
S6 C69 H69C 109.5 . . ?
H69A C69 H69B 109.5 . . ?
H69A C69 H69C 109.5 . . ?
H69B C69 H69C 109.5 . . ?
S3 C34 H34A 109.5 . . ?
S3 C34 H34B 109.5 . . ?
S3 C34 H34C 109.5 . . ?
H34A C34 H34B 109.5 . . ?
H34A C34 H34C 109.5 . . ?
H34B C34 H34C 109.5 . . ?
C28 C29 H29 119.7 . . ?
C30 C29 C28 120.6(6) . . ?
C30 C29 H29 119.7 . . ?
C59 C58 H58 120.6 . . ?
C59 C58 C57 118.8(6) . . ?
C57 C58 H58 120.6 . . ?
C56 C57 H57 120.5 . . ?
C58 C57 C56 119.0(6) . . ?
C58 C57 H57 120.5 . . ?
C28 C33 H33 120.9 . . ?
C28 C33 C32 118.2(6) . . ?
C32 C33 H33 120.9 . . ?
C33 C32 H32 119.4 . . ?
C31 C32 C33 121.3(7) . . ?
C31 C32 H32 119.4 . . ?
C63A C64A H64A 119.5 . . ?
C65A C64A C63A 121.0(11) . . ?
C65A C64A H64A 119.5 . . ?
C66B C65B H65B 119.3 . . ?
C66B C65B C64B 121.3(19) . . ?
C64B C65B H65B 119.3 . . ?
C29 C30 H30 120.0 . . ?
C29 C30 C31 120.0(7) . . ?
C31 C30 H30 120.0 . . ?
C32 C31 C30 119.9(6) . . ?
C32 C31 H31 120.1 . . ?
C30 C31 H31 120.1 . . ?
C21A C20A N4A 117.6(12) . . ?
C25A C20A N4A 121.3(12) . . ?
C25A C20A C21A 121.1(10) . . ?
C66B C67B H67B 120.2 . . ?
C62B C67B H67B 120.2 . . ?
C62B C67B C66B 119.7(16) . . ?
S3 C35 H35A 109.5 . . ?
S3 C35 H35B 109.5 . . ?
S3 C35 H35C 109.5 . . ?
H35A C35 H35B 109.5 . . ?
H35A C35 H35C 109.5 . . ?
H35B C35 H35C 109.5 . . ?
C21A C22A H22A 120.7 . . ?
C21A C22A C23A 118.6(12) . . ?
C23A C22A H22A 120.7 . . ?
C65B C66B H66B 120.4 . . ?
C67B C66B C65B 119.2(16) . . ?
C67B C66B H66B 120.4 . . ?
C20A C21A H21A 120.6 . . ?
C22A C21A C20A 118.8(12) . . ?
C22A C21A H21A 120.6 . . ?
C20A C25A H25A 121.5 . . ?
C20A C25A C24A 117.1(12) . . ?
C24A C25A H25A 121.5 . . ?
C25A C24A H24A 117.9 . . ?
C23A C24A C25A 124.2(12) . . ?
C23A C24A H24A 117.9 . . ?
C22A C23A H23A 120.0 . . ?
C24A C23A C22A 120.1(11) . . ?
C24A C23A H23A 120.0 . . ?
C24B C23B H23B 119.7 . . ?
C24B C23B C22B 120.7(10) . . ?
C22B C23B H23B 119.7 . . ?
C23B C24B H24B 118.6 . . ?
C23B C24B C25B 122.8(12) . . ?
C25B C24B H24B 118.6 . . ?
C24B C25B H25B 121.1 . . ?
C20B C25B C24B 117.8(12) . . ?
C20B C25B H25B 121.1 . . ?
C25B C20B C21B 121.1(10) . . ?
C25B C20B N4B 123.8(12) . . ?
C21B C20B N4B 115.0(12) . . ?
C20B C21B H21B 120.2 . . ?
C22B C21B C20B 119.7(12) . . ?
C22B C21B H21B 120.2 . . ?
C23B C22B H22B 121.1 . . ?
C21B C22B C23B 117.7(12) . . ?
C21B C22B H22B 121.1 . . ?
C19 N4B C20B 126.2(10) . . ?
C19 N4B H4B 116.9 . . ?
C20B N4B H4B 116.9 . . ?
C65B C64B H64B 122.3 . . ?
C63B C64B C65B 115.4(18) . . ?
C63B C64B H64B 122.3 . . ?
C64B C63B H63B 118.7 . . ?
C64B C63B C62B 122.7(17) . . ?
C62B C63B H63B 118.7 . . ?
C67B C62B N12B 125(2) . . ?
C67B C62B C63B 120.7(15) . . ?
C63B C62B N12B 114(2) . . ?
C64A C65A H65A 120.2 . . ?
C64A C65A C66A 119.6(11) . . ?
C66A C65A H65A 120.2 . . ?
C65A C66A H66A 119.8 . . ?
C67A C66A C65A 120.5(8) . . ?
C67A C66A H66A 119.8 . . ?
C62A C67A H67A 120.2 . . ?
C66A C67A C62A 119.6(8) . . ?
C66A C67A H67A 120.2 . . ?
C61 N12A C62A 132.0(8) . . ?
C61 N12A H12E 114.0 . . ?
C62A N12A H12E 114.0 . . ?
N8 C20 C44 108.8(4) . . ?
N8 C20 H20A 109.9 . . ?
N8 C20 H20B 109.9 . . ?
C44 C20 H20A 109.9 . . ?
C44 C20 H20B 109.9 . . ?
H20A C20 H20B 108.3 . . ?

loop_
_geom_bond_atom_site_label_1
_geom_bond_atom_site_label_2
_geom_bond_distance
_geom_bond_site_symmetry_2
_geom_bond_publ_flag
Ni1 O1 1.841(3) . ?
Ni1 O2 1.838(3) . ?
Ni1 N2 1.857(4) . ?
Ni1 N1 1.857(4) . ?
Ni2 O4 1.822(3) . ?
Ni2 O5 1.817(3) . ?
Ni2 N8 1.859(4) . ?
Ni2 N7 1.858(4) . ?
S6 O6 1.524(3) . ?
S6 C68 1.768(5) . ?
S6 C69 1.776(5) . ?
S5 C61 1.667(5) . ?
S1 C19 1.667(5) . ?
S2 C27 1.671(5) . ?
S3 O3 1.513(4) . ?
S3 C34 1.762(6) . ?
S3 C35 1.770(6) . ?
S4 C54 1.653(5) . ?
O1 C1 1.321(5) . ?
O2 C18 1.324(5) . ?
O4 C36 1.315(5) . ?
O5 C53 1.319(5) . ?
N2 C11 1.313(5) . ?
N2 C10 1.483(5) . ?
N3 H3 0.8800 . ?
N3 C2 1.398(6) . ?
N3 C19 1.356(6) . ?
N1 C7 1.300(5) . ?
N1 C9 1.480(5) . ?
N8 C46 1.308(6) . ?
N8 C20 1.476(6) . ?
N5 H5 0.8800 . ?
N5 C17 1.421(6) . ?
N5 C27 1.361(6) . ?
N7 C42 1.306(6) . ?
N7 C44 1.471(6) . ?
N11 H11 0.8800 . ?
N11 C52 1.409(6) . ?
N11 C61 1.364(6) . ?
N9 H9 0.8800 . ?
N9 C37 1.404(5) . ?
N9 C54 1.338(6) . ?
N6 H6 0.8800 . ?
N6 C27 1.362(6) . ?
N6 C28 1.420(6) . ?
N12B H12D 0.8800 . ?
N12B C61 1.354(15) . ?
N12B C62B 1.423(16) . ?
C1 C2 1.436(6) . ?
C1 C6 1.411(6) . ?
C2 C3 1.382(6) . ?
C13 C18 1.413(6) . ?
C13 C11 1.442(6) . ?
C13 C14 1.424(6) . ?
C18 C17 1.413(6) . ?
C7 C6 1.472(6) . ?
C7 C8 1.501(6) . ?
N10 H10 0.8800 . ?
N10 C55 1.461(6) . ?
N10 C54 1.373(6) . ?
C6 C5 1.407(6) . ?
C17 C16 1.381(6) . ?
C41 C36 1.414(6) . ?
C41 C42 1.462(6) . ?
C41 C40 1.413(6) . ?
C37 C36 1.420(6) . ?
C37 C38 1.377(6) . ?
C53 C48 1.405(6) . ?
C53 C52 1.418(6) . ?
C48 C46 1.458(6) . ?
C48 C49 1.426(6) . ?
C4 H4 0.9500 . ?
C4 C5 1.378(6) . ?
C4 C3 1.396(7) . ?
C11 C12 1.514(6) . ?
C52 C51 1.394(6) . ?
C5 H5A 0.9500 . ?
C3 H3A 0.9500 . ?
C42 C43 1.507(6) . ?
C46 C47 1.504(6) . ?
C51 H51 0.9500 . ?
C51 C50 1.389(7) . ?
C10 H10A 0.9900 . ?
C10 H10B 0.9900 . ?
C10 C9 1.502(6) . ?
C8 H8A 0.9800 . ?
C8 H8B 0.9800 . ?
C8 H8C 0.9800 . ?
C49 H49 0.9500 . ?
C49 C50 1.367(7) . ?
C14 H14 0.9500 . ?
C14 C15 1.361(7) . ?
C40 H40 0.9500 . ?
C40 C39 1.371(7) . ?
C12 H12A 0.9800 . ?
C12 H12B 0.9800 . ?
C12 H12C 0.9800 . ?
C38 H38 0.9500 . ?
C38 C39 1.390(7) . ?
N4A H4A 0.8800 . ?
N4A C19 1.349(11) . ?
N4A C20A 1.429(12) . ?
C44 H44A 0.9900 . ?
C44 H44B 0.9900 . ?
C44 C20 1.506(6) . ?
C16 H16 0.9500 . ?
C16 C15 1.391(7) . ?
C50 H50 0.9500 . ?
C9 H9A 0.9900 . ?
C9 H9B 0.9900 . ?
C39 H39 0.9500 . ?
C43 H43A 0.9800 . ?
C43 H43B 0.9800 . ?
C43 H43C 0.9800 . ?
C15 H15 0.9500 . ?
C47 H47A 0.9800 . ?
C47 H47B 0.9800 . ?
C47 H47C 0.9800 . ?
C61 N12A 1.353(8) . ?
C19 N4B 1.390(11) . ?
C55 C56 1.361(8) . ?
C55 C60 1.353(7) . ?
C28 C29 1.382(8) . ?
C28 C33 1.393(8) . ?
C62A C63A 1.393(11) . ?
C62A C67A 1.407(14) . ?
C62A N12A 1.418(9) . ?
C68 H68A 0.9800 . ?
C68 H68B 0.9800 . ?
C68 H68C 0.9800 . ?
C63A H63A 0.9500 . ?
C63A C64A 1.383(10) . ?
C59 H59 0.9500 . ?
C59 C60 1.389(8) . ?
C59 C58 1.365(8) . ?
C56 H56 0.9500 . ?
C56 C57 1.394(8) . ?
C60 H60 0.9500 . ?
C69 H69A 0.9800 . ?
C69 H69B 0.9800 . ?
C69 H69C 0.9800 . ?
C34 H34A 0.9800 . ?
C34 H34B 0.9800 . ?
C34 H34C 0.9800 . ?
C29 H29 0.9500 . ?
C29 C30 1.381(8) . ?
C58 H58 0.9500 . ?
C58 C57 1.394(8) . ?
C57 H57 0.9500 . ?
C33 H33 0.9500 . ?
C33 C32 1.409(8) . ?
C32 H32 0.9500 . ?
C32 C31 1.362(10) . ?
C64A H64A 0.9500 . ?
C64A C65A 1.35(2) . ?
C65B H65B 0.9500 . ?
C65B C66B 1.40(2) . ?
C65B C64B 1.47(4) . ?
C30 H30 0.9500 . ?
C30 C31 1.384(10) . ?
C31 H31 0.9500 . ?
C20A C21A 1.409(16) . ?
C20A C25A 1.357(16) . ?
C67B H67B 0.9500 . ?
C67B C66B 1.392(16) . ?
C67B C62B 1.39(3) . ?
C35 H35A 0.9800 . ?
C35 H35B 0.9800 . ?
C35 H35C 0.9800 . ?
C22A H22A 0.9500 . ?
C22A C21A 1.391(13) . ?
C22A C23A 1.433(18) . ?
C66B H66B 0.9500 . ?
C21A H21A 0.9500 . ?
C25A H25A 0.9500 . ?
C25A C24A 1.424(13) . ?
C24A H24A 0.9500 . ?
C24A C23A 1.260(17) . ?
C23A H23A 0.9500 . ?
C23B H23B 0.9500 . ?
C23B C24B 1.287(16) . ?
C23B C22B 1.441(19) . ?
C24B H24B 0.9500 . ?
C24B C25B 1.429(12) . ?
C25B H25B 0.9500 . ?
C25B C20B 1.347(16) . ?
C20B C21B 1.415(16) . ?
C20B N4B 1.443(11) . ?
C21B H21B 0.9500 . ?
C21B C22B 1.387(13) . ?
C22B H22B 0.9500 . ?
N4B H4B 0.8800 . ?
C64B H64B 0.9500 . ?
C64B C63B 1.376(15) . ?
C63B H63B 0.9500 . ?
C63B C62B 1.391(18) . ?
C65A H65A 0.9500 . ?
C65A C66A 1.394(15) . ?
C66A H66A 0.9500 . ?
C66A C67A 1.393(10) . ?
C67A H67A 0.9500 . ?
N12A H12E 0.8800 . ?
C20 H20A 0.9900 . ?
C20 H20B 0.9900 . ?

loop_
_geom_hbond_atom_site_label_D
_geom_hbond_atom_site_label_H
_geom_hbond_atom_site_label_A
_geom_hbond_distance_DH
_geom_hbond_distance_HA
_geom_hbond_distance_DA
_geom_hbond_angle_DHA
_geom_hbond_site_symmetry_A
N3 H3 O3 0.88 2.13 2.971(5) 158.6 .
N5 H5 O3 0.88 2.37 3.157(5) 149.0 .
N11 H11 O6 0.88 2.49 3.277(5) 149.4 .
N9 H9 O6 0.88 2.11 2.984(5) 172.5 .
N6 H6 O3 0.88 1.91 2.785(5) 173.1 .
N12B H12D O6 0.88 1.95 2.83(2) 176.0 .
N10 H10 O6 0.88 2.48 3.278(5) 150.5 .
N4A H4A O3 0.88 2.17 3.006(15) 157.5 .
N4B H4B O3 0.88 2.20 3.022(13) 155.0 .
N12A H12E O6 0.88 1.99 2.835(9) 161.5 .

loop_
_smtbx_masks_void_nr
_smtbx_masks_void_average_x
_smtbx_masks_void_average_y
_smtbx_masks_void_average_z
_smtbx_masks_void_volume
_smtbx_masks_void_count_electrons
_smtbx_masks_void_content
1 0.000 0.500 1.000 357.4 102.0 '2.4 C2H6SO'
